data_2019279
loop_
_publ_author_name
'Umezono, Satoru'
'Ikeda, Satoshi'
'Okuno, Tsunehisa'

_publ_section_title
;
 Transannular S&#x00B7;&#x00B7;&#x00B7;N interactions in
 10-ethynyl-10<i>H</i>-phenothiazine 5-oxide and 5,5-dioxide
;
_journal_issue 12
_journal_name_full 'Acta Crystallographica Section C'
_journal_page_first 1553
_journal_page_last 1556
_journal_paper_doi 10.1107/S0108270113031661
_journal_volume 69
_journal_year 2013
_chemical_formula_iupac 'C14 H9 N O S'
_chemical_formula_moiety 'C14 H9 N O S'
_chemical_formula_sum 'C14 H9 N O S'
_chemical_formula_weight 239.29
_chemical_name_systematic
;
10-Ethynyl-10<i>H</i>-phenothiazine 5-oxide
;
_space_group_IT_number 60
_symmetry_cell_setting orthorhombic
_symmetry_space_group_name_Hall '-P 2n 2ab'
_symmetry_space_group_name_H-M 'P b c n'
_atom_sites_solution_hydrogens geom
_atom_sites_solution_primary direct
_atom_sites_solution_secondary difmap
_cell_angle_alpha 90.0000
_cell_angle_beta 90.0000
_cell_angle_gamma 90.0000
_cell_formula_units_Z 8
_cell_length_a 7.9006(19)
_cell_length_b 16.302(4)
_cell_length_c 16.998(5)
_cell_measurement_reflns_used 5559
_cell_measurement_temperature 93
_cell_measurement_theta_max 31.12
_cell_measurement_theta_min 2.40
_cell_volume 2189.3(10)
_computing_data_collection 'CrystalClear (Rigaku, 2008)'
_computing_data_reduction 'CrystalClear (Rigaku, 2008)'
_computing_molecular_graphics 'ORTEP-3 (Farrugia, 2012)'
_computing_publication_material 'CrystalStructure (Rigaku, 2010)'
_computing_structure_refinement 'SHELXL97 (Sheldrick, 2008)'
_computing_structure_solution 'SIR92 (Altomare <i>et al.</i>, 1994)'
_diffrn_ambient_temperature 93
_diffrn_detector_area_resol_mean 28.445
_diffrn_measured_fraction_theta_full 0.999
_diffrn_measured_fraction_theta_max 0.999
_diffrn_measurement_device_type 'Rigaku Saturn724+'
_diffrn_measurement_method \w
_diffrn_radiation_type 'Mo K\a'
_diffrn_radiation_wavelength 0.71075
_diffrn_reflns_av_R_equivalents 0.0629
_diffrn_reflns_limit_h_max 8
_diffrn_reflns_limit_h_min -10
_diffrn_reflns_limit_k_max 15
_diffrn_reflns_limit_k_min -21
_diffrn_reflns_limit_l_max 22
_diffrn_reflns_limit_l_min -22
_diffrn_reflns_number 16927
_diffrn_reflns_theta_full 27.50
_diffrn_reflns_theta_max 27.50
_diffrn_standards_number 0
_exptl_absorpt_coefficient_mu 0.274
_exptl_absorpt_correction_T_max 0.986
_exptl_absorpt_correction_T_min 0.980
_exptl_absorpt_correction_type numerical
_exptl_absorpt_process_details '(NUMABS; Rigaku, 1999)'
_exptl_crystal_colour colorless
_exptl_crystal_density_diffrn 1.452
_exptl_crystal_density_method 'not measured'
_exptl_crystal_description block
_exptl_crystal_F_000 992.00
_exptl_crystal_size_max 0.100
_exptl_crystal_size_mid 0.050
_exptl_crystal_size_min 0.050
_refine_diff_density_max 0.490
_refine_diff_density_min -0.470
_refine_ls_extinction_method none
_refine_ls_goodness_of_fit_ref 1.109
_refine_ls_hydrogen_treatment mixed
_refine_ls_number_parameters 158
_refine_ls_number_reflns 2515
_refine_ls_number_restraints 0
_refine_ls_R_factor_gt 0.0537
_refine_ls_shift/su_max 0.000
_refine_ls_structure_factor_coef Fsqd
_refine_ls_weighting_details 'w = 1/[\s^2^(Fo^2^)+(0.0798P)^2^+0.6466P] where P=(Fo^2^+2Fc^2^)/3'
_refine_ls_weighting_scheme calc
_refine_ls_wR_factor_ref 0.1474
_reflns_number_gt 2029
_reflns_number_total 2516
_reflns_threshold_expression F^2^>2\s(F^2^)
_cod_data_source_file eg3141.cif
_cod_data_source_block 1
_cod_database_code 2019279

loop_
_symmetry_equiv_pos_site_id
_symmetry_equiv_pos_as_xyz
1 +X,+Y,+Z
2 1/2-X,1/2+Y,+Z
3 +X,-Y,1/2+Z
4 1/2-X,1/2-Y,1/2+Z
5 -X,-Y,-Z
6 1/2+X,1/2-Y,-Z
7 -X,+Y,1/2-Z
8 1/2+X,1/2+Y,1/2-Z

loop_
_atom_site_type_symbol
_atom_site_label
_atom_site_fract_x
_atom_site_fract_y
_atom_site_fract_z
_atom_site_U_iso_or_equiv
_atom_site_adp_type
_atom_site_calc_flag
_atom_site_refinement_flags
_atom_site_occupancy
_atom_site_symmetry_multiplicity
S S1 0.75165(6) 0.06008(3) 0.68675(3) 0.01792(19) Uani d . 1.0 8
O O1 0.61110(19) 0.05632(9) 0.62728(9) 0.0231(4) Uani d . 1.0 8
N N1 0.9343(3) 0.19889(11) 0.59667(11) 0.0194(4) Uani d . 1.0 8
C C1 1.0078(3) 0.11984(13) 0.59044(12) 0.0188(5) Uani d . 1.0 8
C C2 1.1464(3) 0.10709(14) 0.54108(13) 0.0227(5) Uani d . 1.0 8
C C3 1.2235(3) 0.03169(15) 0.53857(13) 0.0241(5) Uani d . 1.0 8
C C4 1.1651(3) -0.03340(14) 0.58384(13) 0.0244(5) Uani d . 1.0 8
C C5 1.0252(3) -0.02186(13) 0.63138(13) 0.0225(5) Uani d . 1.0 8
C C6 0.9441(3) 0.05471(12) 0.63481(12) 0.0183(5) Uani d . 1.0 8
C C7 0.7718(3) 0.16400(14) 0.71501(13) 0.0188(5) Uani d . 1.0 8
C C8 0.6956(3) 0.18743(13) 0.78573(13) 0.0203(5) Uani d . 1.0 8
C C9 0.6888(3) 0.26913(14) 0.80688(13) 0.0227(5) Uani d . 1.0 8
C C10 0.7554(3) 0.32764(14) 0.75571(14) 0.0230(5) Uani d . 1.0 8
C C11 0.8311(3) 0.30590(13) 0.68552(13) 0.0216(5) Uani d . 1.0 8
C C12 0.8446(3) 0.22317(13) 0.66499(12) 0.0179(5) Uani d . 1.0 8
C C13 0.9856(3) 0.25802(13) 0.54515(13) 0.0208(5) Uani d . 1.0 8
C C14 1.0316(3) 0.30852(14) 0.49945(14) 0.0249(5) Uani d . 1.0 8
H H2 1.1874 0.1506 0.5092 0.0273 Uiso calc R 1.0 8
H H3 1.3186 0.0239 0.5052 0.0289 Uiso calc R 1.0 8
H H4 1.2206 -0.0851 0.5821 0.0293 Uiso calc R 1.0 8
H H5 0.9834 -0.0662 0.6620 0.0270 Uiso calc R 1.0 8
H H8 0.6482 0.1470 0.8194 0.0244 Uiso calc R 1.0 8
H H9 0.6396 0.2852 0.8555 0.0272 Uiso calc R 1.0 8
H H10 0.7485 0.3840 0.7695 0.0276 Uiso calc R 1.0 8
H H11 0.8739 0.3471 0.6513 0.0259 Uiso calc R 1.0 8
H H14 1.064(4) 0.3513(16) 0.4587(17) 0.032(7) Uiso d . 1.0 8

loop_
_atom_site_aniso_label
_atom_site_aniso_U_11
_atom_site_aniso_U_22
_atom_site_aniso_U_33
_atom_site_aniso_U_12
_atom_site_aniso_U_13
_atom_site_aniso_U_23
S1 0.0149(3) 0.0209(4) 0.0180(3) 0.00059(19) -0.00005(18) 0.00298(18)
O1 0.0173(8) 0.0290(9) 0.0229(9) -0.0014(6) -0.0040(6) -0.0004(6)
N1 0.0170(9) 0.0244(10) 0.0167(9) 0.0000(7) 0.0014(7) 0.0033(7)
C1 0.0157(10) 0.0234(12) 0.0173(10) 0.0012(8) -0.0027(8) -0.0024(8)
C2 0.0182(11) 0.0316(13) 0.0184(10) -0.0025(9) 0.0000(9) -0.0018(9)
C3 0.0171(11) 0.0353(14) 0.0199(11) 0.0030(10) -0.0005(8) -0.0050(10)
C4 0.0204(12) 0.0255(12) 0.0273(12) 0.0047(9) -0.0030(9) -0.0043(9)
C5 0.0206(11) 0.0250(12) 0.0220(11) 0.0003(9) -0.0030(9) -0.0001(9)
C6 0.0159(11) 0.0232(11) 0.0156(10) -0.0005(8) -0.0010(8) -0.0012(8)
C7 0.0150(10) 0.0231(12) 0.0183(11) 0.0001(9) -0.0018(8) 0.0016(9)
C8 0.0132(10) 0.0280(13) 0.0199(11) 0.0018(9) -0.0010(9) 0.0034(8)
C9 0.0174(11) 0.0299(13) 0.0209(11) 0.0038(9) 0.0018(9) -0.0028(9)
C10 0.0193(12) 0.0243(12) 0.0254(12) 0.0026(9) 0.0007(9) -0.0012(9)
C11 0.0172(12) 0.0242(13) 0.0233(12) -0.0013(9) -0.0026(9) 0.0035(9)
C12 0.0107(10) 0.0251(12) 0.0180(10) 0.0015(8) 0.0002(8) 0.0011(8)
C13 0.0164(11) 0.0261(12) 0.0199(11) 0.0008(9) -0.0022(8) -0.0010(9)
C14 0.0195(12) 0.0308(14) 0.0245(12) 0.0000(9) 0.0019(9) 0.0022(10)

loop_
_atom_type_symbol
_atom_type_description
_atom_type_scat_dispersion_real
_atom_type_scat_dispersion_imag
_atom_type_scat_source
C C 0.0033 0.0016
;
International Tables for Crystallography
(1992, Vol. C, Tables 4.2.6.8 and 6.1.1.4)
;
H H 0.0000 0.0000
;
International Tables for Crystallography
(1992, Vol. C, Table 6.1.1.4)
;
N N 0.0061 0.0033
;
International Tables for Crystallography
(1992, Vol. C, Tables 4.2.6.8 and 6.1.1.4)
;
O O 0.0106 0.0060
;
International Tables for Crystallography
(1992, Vol. C, Tables 4.2.6.8 and 6.1.1.4)
;
S S 0.1246 0.1234
;
International Tables for Crystallography
(1992, Vol. C, Tables 4.2.6.8 and 6.1.1.4)
;

loop_
_geom_angle_atom_site_label_1
_geom_angle_atom_site_label_2
_geom_angle_atom_site_label_3
_geom_angle
_geom_angle_publ_flag
O1 S1 C6 107.38(10) yes
O1 S1 C7 106.76(10) yes
C6 S1 C7 96.09(10) yes
C1 N1 C12 121.35(18) yes
C1 N1 C13 118.21(18) yes
C12 N1 C13 118.52(18) yes
N1 C1 C2 120.13(19) yes
N1 C1 C6 120.21(19) yes
C2 C1 C6 119.6(2) yes
C1 C2 C3 120.0(2) yes
C2 C3 C4 121.3(2) yes
C3 C4 C5 119.0(2) yes
C4 C5 C6 120.7(2) yes
S1 C6 C1 123.00(16) yes
S1 C6 C5 117.33(16) yes
C1 C6 C5 119.3(2) yes
S1 C7 C8 117.17(17) yes
S1 C7 C12 121.94(17) yes
C8 C7 C12 120.5(2) yes
C7 C8 C9 120.3(2) yes
C8 C9 C10 118.9(2) yes
C9 C10 C11 121.8(2) yes
C10 C11 C12 119.8(2) yes
N1 C12 C7 120.50(19) yes
N1 C12 C11 120.83(19) yes
C7 C12 C11 118.6(2) yes
N1 C13 C14 178.9(3) yes
C1 C2 H2 119.979 no
C3 C2 H2 119.983 no
C2 C3 H3 119.360 no
C4 C3 H3 119.360 no
C3 C4 H4 120.481 no
C5 C4 H4 120.484 no
C4 C5 H5 119.659 no
C6 C5 H5 119.667 no
C7 C8 H8 119.865 no
C9 C8 H8 119.851 no
C8 C9 H9 120.547 no
C10 C9 H9 120.567 no
C9 C10 H10 119.093 no
C11 C10 H10 119.108 no
C10 C11 H11 120.109 no
C12 C11 H11 120.118 no
C13 C14 H14 176.5(16) no

loop_
_geom_bond_atom_site_label_1
_geom_bond_atom_site_label_2
_geom_bond_distance
_geom_bond_publ_flag
S1 O1 1.5029(17) yes
S1 C6 1.760(3) yes
S1 C7 1.768(3) yes
N1 C1 1.417(3) yes
N1 C12 1.417(3) yes
N1 C13 1.364(3) yes
C1 C2 1.395(3) yes
C1 C6 1.396(3) yes
C2 C3 1.373(4) yes
C3 C4 1.390(4) yes
C4 C5 1.382(4) yes
C5 C6 1.404(3) yes
C7 C8 1.398(4) yes
C7 C12 1.408(3) yes
C8 C9 1.381(4) yes
C9 C10 1.394(4) yes
C10 C11 1.381(4) yes
C11 C12 1.397(3) yes
C13 C14 1.189(4) yes
C2 H2 0.950 no
C3 H3 0.950 no
C4 H4 0.950 no
C5 H5 0.950 no
C8 H8 0.950 no
C9 H9 0.950 no
C10 H10 0.950 no
C11 H11 0.950 no
C14 H14 1.02(3) no

loop_
_geom_hbond_atom_site_label_D
_geom_hbond_atom_site_label_H
_geom_hbond_atom_site_label_A
_geom_hbond_site_symmetry_A
_geom_hbond_distance_DH
_geom_hbond_distance_HA
_geom_hbond_distance_DA
_geom_hbond_angle_DHA
_geom_hbond_publ_flag
C14 H14 O1 6_556 1.02(3) 2.13(3) 3.145(3) 175(2) yes
